data_7114528
loop_
_publ_author_name
'Barkigia, Kathleen M.'
'Battioni, Pierrette'
'Riou, Vanessa'
'Mansuy, Daniel'
'Fajer, Jack'

_publ_section_title
;
 Supramolecular self-assembly of a fluorinated Zn porphyrin. Molecular
 structure of a two-dimensional network of amine-functionalized,
 hexacoordinated Zn porphyrins
;
_journal_issue 9
_journal_name_full 'Chemical Communications'
_journal_page_first 956
_journal_paper_doi 10.1039/b202513m
_journal_year 2002
_chemical_compound_source 'methylene chloride/pentane/methanol'
_chemical_formula_sum 'C56 H40 F16 N8 Zn'
_chemical_formula_weight 1194.33
_chemical_name_systematic
; 
? 
;
_space_group_IT_number 14
_symmetry_cell_setting monoclinic
_symmetry_space_group_name_Hall '-P 2yn'
_symmetry_space_group_name_H-M 'P 1 21/n 1'
_atom_sites_solution_hydrogens geom
_atom_sites_solution_primary direct
_atom_sites_solution_secondary difmap
_audit_creation_method SHELXL
_cell_angle_alpha 90.00
_cell_angle_beta 111.08(1)
_cell_angle_gamma 90.00
_cell_formula_units_Z 2
_cell_length_a 12.038(1)
_cell_length_b 13.284(2)
_cell_length_c 16.600(2)
_cell_measurement_reflns_used 36418
_cell_measurement_temperature 153(2)
_cell_measurement_theta_max 31.37
_cell_measurement_theta_min 2.64
_cell_volume 2476.9(5)
_computing_cell_refinement 'Denzo (Otwinowski and Minor)'
_computing_data_collection
;
The software provided with the MAR345 image plate detector was used to
collect the data.
;
_computing_data_reduction 'Denzo/Scalepack (Otwinowski and Minor)'
_computing_molecular_graphics
;
SHELXTL Version 5.0 (Sheldrick, 1995) and other in-house programs.
;
_computing_publication_material 'CIFTAB provided with SHELXS-86'
_computing_structure_refinement 'SHELXL-93 (Sheldrick, 1993)'
_computing_structure_solution 'SHELXS-86 (Sheldrick, 1990)'
_diffrn_ambient_temperature 153(2)
_diffrn_measurement_device 'MAR345 image plate detector'
_diffrn_measurement_method rotation
_diffrn_radiation_monochromator Si(111)
_diffrn_radiation_source 'X-rays from beamline X7B at the NSLS'
_diffrn_radiation_type synchrotron
_diffrn_radiation_wavelength 0.92730
_diffrn_reflns_av_R_equivalents 0.045
_diffrn_reflns_av_sigmaI/netI 0.0275
_diffrn_reflns_limit_h_max 13
_diffrn_reflns_limit_h_min -13
_diffrn_reflns_limit_k_max 14
_diffrn_reflns_limit_k_min -14
_diffrn_reflns_limit_l_max 16
_diffrn_reflns_limit_l_min -18
_diffrn_reflns_number 36418
_diffrn_reflns_theta_max 31.37
_diffrn_reflns_theta_min 2.64
_diffrn_standards_number none
_exptl_absorpt_coefficient_mu 0.606
_exptl_absorpt_correction_type none
_exptl_crystal_colour red
_exptl_crystal_density_diffrn 1.601
_exptl_crystal_density_meas ?
_exptl_crystal_description 'thin plate'
_exptl_crystal_F_000 1212
_exptl_crystal_size_max 0.23
_exptl_crystal_size_mid 0.10
_exptl_crystal_size_min 0.04
_refine_diff_density_max 1.026
_refine_diff_density_min -0.688
_refine_diff_density_rms 0.090
_refine_ls_extinction_coef 0.0114(19)
_refine_ls_extinction_expression Fc^*^=kFc[1+0.001xFc^2^\l^3^/sin(2\q)]^-1/4^
_refine_ls_extinction_method SHELXL
_refine_ls_goodness_of_fit_all 1.068
_refine_ls_goodness_of_fit_ref 1.086
_refine_ls_hydrogen_treatment constr
_refine_ls_matrix_type full
_refine_ls_number_parameters 368
_refine_ls_number_reflns 3306
_refine_ls_number_restraints 0
_refine_ls_restrained_S_all 1.068
_refine_ls_restrained_S_obs 1.086
_refine_ls_R_factor_all 0.0756
_refine_ls_R_factor_gt 0.0729
_refine_ls_shift/esd_mean 0.009
_refine_ls_shift/su_max 0.056
_refine_ls_structure_factor_coef Fsqd
_refine_ls_weighting_details 'calc w=1/[\s^2^(Fo^2^)+(0.1438P)^2^+3.6417P] where P=(Fo^2^+2Fc^2^)/3'
_refine_ls_weighting_scheme calc
_refine_ls_wR_factor_all 0.2135
_refine_ls_wR_factor_ref 0.2089
_reflns_number_gt 3080
_reflns_number_total 3306
_reflns_threshold_expression >2sigma(I)
_cod_data_source_file b202513m.txt
_cod_data_source_block parisfin1
_cod_depositor_comments
;
The following automatic conversions were performed:

'_exptl_crystal_density_meas' value 'not measured' was changed to '?'
- the value is perceived as not measured.

Automatic conversion script
Id: cif_fix_values 3008 2015-01-20 13:52:24Z robertas 
;
_cod_original_sg_symbol_H-M P21/n
_cod_database_code 7114528

loop_
_symmetry_equiv_pos_as_xyz
'x, y, z'
'-x+1/2, y+1/2, -z+1/2'
'-x, -y, -z'
'x-1/2, -y-1/2, z-1/2'

loop_
_atom_site_aniso_label
_atom_site_aniso_U_11
_atom_site_aniso_U_22
_atom_site_aniso_U_33
_atom_site_aniso_U_23
_atom_site_aniso_U_13
_atom_site_aniso_U_12
Zn 0.0370(6) 0.0474(6) 0.0580(6) 0.0039(3) 0.0117(4) -0.0038(3)
F1 0.074(2) 0.051(2) 0.068(2) -0.0031(13) 0.013(2) 0.0036(14)
F2 0.063(2) 0.068(2) 0.062(2) 0.0040(14) 0.0022(15) -0.0054(14)
F3 0.062(2) 0.053(2) 0.088(2) 0.0029(15) 0.024(2) 0.0094(13)
F4 0.052(2) 0.054(2) 0.069(2) -0.0040(13) 0.0116(14) -0.0026(12)
F5 0.075(2) 0.081(2) 0.069(2) -0.009(2) 0.025(2) -0.019(2)
F6 0.109(3) 0.115(3) 0.083(2) -0.011(2) 0.015(2) -0.062(3)
F7 0.076(2) 0.132(3) 0.105(3) 0.006(2) 0.053(2) -0.018(2)
F8 0.071(2) 0.091(2) 0.091(2) -0.019(2) 0.041(2) -0.018(2)
N1 0.041(2) 0.046(2) 0.058(3) 0.002(2) 0.017(2) -0.004(2)
N2 0.040(2) 0.047(2) 0.060(2) 0.002(2) 0.014(2) -0.003(2)
N3 0.042(2) 0.074(3) 0.078(3) 0.025(2) 0.019(2) 0.007(2)
N4 0.067(3) 0.101(4) 0.119(5) 0.017(4) 0.022(3) -0.032(3)
C1 0.042(2) 0.048(2) 0.059(3) -0.001(2) 0.014(2) -0.004(2)
C2 0.035(2) 0.057(3) 0.075(3) 0.006(3) 0.013(2) -0.004(2)
C3 0.040(3) 0.057(3) 0.067(3) 0.006(3) 0.009(2) 0.001(2)
C4 0.039(2) 0.048(3) 0.057(3) 0.002(2) 0.011(2) -0.001(2)
C5 0.040(3) 0.050(3) 0.056(3) 0.005(2) 0.011(2) 0.003(2)
C6 0.044(3) 0.046(3) 0.055(3) 0.002(2) 0.013(2) -0.001(2)
C7 0.051(3) 0.053(3) 0.062(3) 0.011(2) 0.015(2) 0.001(2)
C8 0.046(3) 0.051(3) 0.064(3) 0.002(2) 0.017(2) -0.007(2)
C9 0.038(3) 0.053(3) 0.059(3) -0.001(2) 0.019(2) -0.005(2)
C10 0.034(2) 0.047(2) 0.061(3) -0.001(2) 0.014(2) -0.009(2)
C11 0.039(2) 0.050(3) 0.061(3) 0.004(2) 0.013(2) -0.003(2)
C12 0.053(3) 0.053(3) 0.060(3) 0.005(2) 0.016(2) 0.000(2)
C13 0.055(3) 0.056(3) 0.057(3) 0.004(2) 0.008(2) -0.005(2)
C14 0.043(3) 0.060(3) 0.066(3) 0.015(2) 0.013(2) 0.001(2)
C15 0.046(3) 0.048(3) 0.075(3) 0.007(2) 0.023(3) 0.001(2)
C16 0.043(3) 0.053(3) 0.058(3) 0.004(2) 0.014(2) -0.005(2)
C17 0.060(3) 0.086(4) 0.088(4) 0.024(3) 0.029(3) 0.021(3)
C18 0.063(4) 0.081(4) 0.087(4) 0.015(3) 0.031(3) 0.006(3)
C19 0.130(8) 0.120(6) 0.143(7) 0.036(6) 0.083(7) 0.031(6)
C20 0.040(3) 0.055(3) 0.063(3) 0.006(2) 0.015(2) -0.005(2)
C21 0.050(3) 0.066(3) 0.068(3) 0.006(3) 0.021(3) -0.006(2)
C22 0.063(4) 0.080(4) 0.074(4) 0.001(3) 0.004(3) -0.036(3)
C23 0.054(3) 0.093(4) 0.083(4) 0.020(3) 0.020(3) -0.020(3)
C24 0.054(3) 0.095(4) 0.076(4) 0.010(3) 0.029(3) -0.012(3)
C25 0.050(3) 0.064(3) 0.075(3) 0.001(3) 0.022(3) -0.010(2)
C26 0.094(5) 0.085(5) 0.135(7) 0.009(5) 0.041(5) 0.015(4)
C27 0.074(5) 0.071(4) 0.103(5) -0.011(3) 0.029(4) -0.010(3)
C28 0.104(6) 0.077(4) 0.093(5) 0.006(4) 0.035(4) 0.019(4)

loop_
_atom_site_label
_atom_site_type_symbol
_atom_site_fract_x
_atom_site_fract_y
_atom_site_fract_z
_atom_site_U_iso_or_equiv
_atom_site_thermal_displace_type
_atom_site_occupancy
_atom_site_calc_flag
_atom_site_refinement_flags
Zn Zn 0.5000 0.0000 0.5000 0.0490(4) Uani 1 d S
F1 F 0.8206(3) -0.0754(2) 0.8436(2) 0.0678(9) Uani 1 d .
F2 F 0.9939(3) -0.1857(2) 0.9558(2) 0.0700(9) Uani 1 d .
F3 F 0.9133(3) -0.4475(2) 0.7502(2) 0.0684(9) Uani 1 d .
F4 F 0.7412(2) -0.3384(2) 0.6397(2) 0.0611(8) Uani 1 d .
F5 F 0.1390(3) -0.2905(3) 0.3724(2) 0.0757(10) Uani 1 d .
F6 F -0.0565(4) -0.3868(3) 0.3688(3) 0.1076(15) Uani 1 d .
F7 F -0.0248(4) -0.2361(4) 0.6323(3) 0.0989(13) Uani 1 d .
F8 F 0.1626(3) -0.1324(3) 0.6320(2) 0.0806(10) Uani 1 d .
N1 N 0.6782(4) 0.0083(3) 0.5755(3) 0.0487(10) Uani 1 d .
N2 N 0.4794(3) -0.1186(3) 0.5731(3) 0.0502(10) Uani 1 d .
N3 N 1.0589(4) -0.3719(4) 0.9149(3) 0.0654(12) Uani 1 d .
HN3 H 1.0634(4) -0.3835(4) 0.9681(3) 0.078 Uiso 1 calc R
N4 N -0.1512(5) -0.3615(5) 0.5008(4) 0.099(2) Uani 1 d .
HN4 H -0.2107(5) -0.3238(5) 0.5020(4) 0.119 Uiso 1 calc R
C1 C 0.7606(4) 0.0717(3) 0.5636(3) 0.0505(11) Uani 1 d .
C2 C 0.8775(4) 0.0455(4) 0.6232(3) 0.0575(13) Uani 1 d .
H2A H 0.9498(4) 0.0786(4) 0.6288(3) 0.069 Uiso 1 calc R
C3 C 0.8659(4) -0.0339(4) 0.6692(4) 0.0576(13) Uani 1 d .
H3A H 0.9280(4) -0.0680(4) 0.7131(4) 0.069 Uiso 1 calc R
C4 C 0.7396(4) -0.0576(3) 0.6391(3) 0.0498(11) Uani 1 d .
C5 C 0.6895(4) -0.1377(3) 0.6695(3) 0.0500(11) Uani 1 d .
C6 C 0.5676(4) -0.1649(3) 0.6393(3) 0.0494(11) Uani 1 d .
C7 C 0.5175(4) -0.2468(4) 0.6724(3) 0.0567(13) Uani 1 d .
H7A H 0.5594(4) -0.2911(4) 0.7182(3) 0.068 Uiso 1 calc R
C8 C 0.3998(4) -0.2482(4) 0.6258(3) 0.0542(12) Uani 1 d .
H8A H 0.3432(4) -0.2936(4) 0.6332(3) 0.065 Uiso 1 calc R
C9 C 0.3753(4) -0.1690(4) 0.5631(3) 0.0497(11) Uani 1 d .
C10 C 0.2630(4) -0.1469(3) 0.5001(3) 0.0482(11) Uani 1 d .
C11 C 0.7753(4) -0.2026(4) 0.7376(3) 0.0509(12) Uani 1 d .
C12 C 0.8408(5) -0.1682(4) 0.8193(3) 0.0565(13) Uani 1 d .
C13 C 0.9309(5) -0.2244(4) 0.8767(3) 0.0592(13) Uani 1 d .
C14 C 0.9619(4) -0.3190(4) 0.8559(3) 0.0583(13) Uani 1 d .
C15 C 0.8919(4) -0.3559(4) 0.7754(4) 0.0561(13) Uani 1 d .
C16 C 0.8016(4) -0.2989(4) 0.7191(3) 0.0527(12) Uani 1 d .
C17 C 1.1506(5) -0.4062(5) 0.8843(4) 0.078(2) Uani 1 d .
H17A H 1.1188(5) -0.4638(5) 0.8448(4) 0.093 Uiso 1 calc R
H17B H 1.2183(5) -0.4315(5) 0.9344(4) 0.093 Uiso 1 calc R
C18 C 1.1975(6) -0.3288(5) 0.8378(4) 0.076(2) Uani 1 d .
H18A H 1.1304(6) -0.3013(5) 0.7885(4) 0.091 Uiso 1 calc R
H18B H 1.2340(6) -0.2725(5) 0.8777(4) 0.091 Uiso 1 calc R
C19 C 1.2856(9) -0.3720(8) 0.8064(7) 0.122(3) Uani 1 d .
H19A H 1.3141(9) -0.3200(8) 0.7767(7) 0.183 Uiso 1 calc R
H19B H 1.2493(9) -0.4269(8) 0.7662(7) 0.183 Uiso 1 calc R
H19C H 1.3527(9) -0.3982(8) 0.8553(7) 0.183 Uiso 1 calc R
C20 C 0.1583(4) -0.2069(4) 0.5020(3) 0.0536(12) Uani 1 d .
C21 C 0.0991(5) -0.2752(4) 0.4375(4) 0.0615(13) Uani 1 d .
C22 C -0.0006(6) -0.3273(5) 0.4360(4) 0.078(2) Uani 1 d .
C23 C -0.0467(6) -0.3156(5) 0.5011(4) 0.078(2) Uani 1 d .
C24 C 0.0153(5) -0.2502(5) 0.5656(4) 0.073(2) Uani 1 d .
C25 C 0.1127(5) -0.1962(4) 0.5658(4) 0.0631(14) Uani 1 d .
C26 C -0.1626(7) -0.4641(6) 0.4985(6) 0.105(2) Uani 1 d .
H26A H -0.1168(7) -0.4918(6) 0.5564(6) 0.126 Uiso 1 calc R
H26B H -0.1283(7) -0.4920(6) 0.4573(6) 0.126 Uiso 1 calc R
C27 C -0.2960(7) -0.4987(5) 0.4711(5) 0.084(2) Uani 1 d .
H27A H -0.2983(7) -0.5720(5) 0.4810(5) 0.100 Uiso 1 calc R
H27B H -0.3330(7) -0.4643(5) 0.5081(5) 0.100 Uiso 1 calc R
C28 C -0.3653(8) -0.4769(6) 0.3809(5) 0.092(2) Uani 1 d .
H28A H -0.4474(8) -0.4999(6) 0.3672(5) 0.138 Uiso 1 calc R
H28B H -0.3302(8) -0.5120(6) 0.3439(5) 0.138 Uiso 1 calc R
H28C H -0.3649(8) -0.4042(6) 0.3709(5) 0.138 Uiso 1 calc R

loop_
_atom_type_symbol
_atom_type_description
_atom_type_scat_dispersion_real
_atom_type_scat_dispersion_imag
_atom_type_scat_source
C C 0.0053 0.0030 ftp://pfweis.kek.jp/pub/Sasaki-table/fpwide.tbl
H H 0.0000 0.0000 ftp://pfweis.kek.jp/pub/Sasaki-table/fpwide.tbl
N N 0.0096 0.0060 ftp://pfweis.kek.jp/pub/Sasaki-table/fpwide.tbl
F F 0.0264 0.0184 ftp://pfweis.kek.jp/pub/Sasaki-table/fpwide.tbl
Zn Zn -0.1448 2.2726 ftp://pfweis.kek.jp/pub/Sasaki-table/fpwide.tbl

loop_
_geom_angle_atom_site_label_1
_geom_angle_atom_site_label_2
_geom_angle_atom_site_label_3
_geom_angle
_geom_angle_site_symmetry_1
_geom_angle_site_symmetry_3
N2 Zn N2 180.0 3_656 .
N2 Zn N1 89.9(2) 3_656 .
N2 Zn N1 90.1(2) . .
N2 Zn N1 90.1(2) 3_656 3_656
N2 Zn N1 89.9(2) . 3_656
N1 Zn N1 180.0 . 3_656
N2 Zn N3 86.0(2) 3_656 2_656
N2 Zn N3 94.0(2) . 2_656
N1 Zn N3 93.8(2) . 2_656
N1 Zn N3 86.2(2) 3_656 2_656
N2 Zn N3 94.0(2) 3_656 4
N2 Zn N3 86.0(2) . 4
N1 Zn N3 86.23(15) . 4
N1 Zn N3 93.8(2) 3_656 4
N3 Zn N3 180.0 2_656 4
C4 N1 C1 106.7(4) . .
C4 N1 Zn 126.2(3) . .
C1 N1 Zn 126.5(3) . .
C6 N2 C9 106.7(4) . .
C6 N2 Zn 126.5(3) . .
C9 N2 Zn 126.8(3) . .
C14 N3 C17 117.3(5) . .
C14 N3 Zn 113.8(3) . 2_646
C17 N3 Zn 113.3(3) . 2_646
C26 N4 C23 121.1(7) . .
N1 C1 C10 125.7(4) . 3_656
N1 C1 C2 109.4(4) . .
C10 C1 C2 124.8(4) 3_656 .
C3 C2 C1 107.8(4) . .
C2 C3 C4 106.6(4) . .
N1 C4 C5 125.5(4) . .
N1 C4 C3 109.5(4) . .
C5 C4 C3 124.9(4) . .
C4 C5 C6 126.2(4) . .
C4 C5 C11 116.0(4) . .
C6 C5 C11 117.7(4) . .
N2 C6 C5 125.1(4) . .
N2 C6 C7 109.6(4) . .
C5 C6 C7 125.3(4) . .
C8 C7 C6 106.8(4) . .
C7 C8 C9 107.8(4) . .
N2 C9 C10 125.1(4) . .
N2 C9 C8 109.2(4) . .
C10 C9 C8 125.7(4) . .
C1 C10 C9 125.9(4) 3_656 .
C1 C10 C20 116.6(4) 3_656 .
C9 C10 C20 117.5(4) . .
C16 C11 C12 115.5(4) . .
C16 C11 C5 121.2(4) . .
C12 C11 C5 123.0(4) . .
F1 C12 C13 118.2(4) . .
F1 C12 C11 119.8(4) . .
C13 C12 C11 121.9(5) . .
F2 C13 C12 119.3(5) . .
F2 C13 C14 118.4(4) . .
C12 C13 C14 122.3(5) . .
C15 C14 C13 115.7(5) . .
C15 C14 N3 123.8(5) . .
C13 C14 N3 120.5(5) . .
F3 C15 C16 118.7(5) . .
F3 C15 C14 120.2(5) . .
C16 C15 C14 121.1(5) . .
F4 C16 C15 117.5(4) . .
F4 C16 C11 119.1(4) . .
C15 C16 C11 123.2(5) . .
N3 C17 C18 115.9(5) . .
C19 C18 C17 111.6(6) . .
C25 C20 C21 115.3(5) . .
C25 C20 C10 122.4(5) . .
C21 C20 C10 122.2(5) . .
F5 C21 C22 118.0(5) . .
F5 C21 C20 119.0(4) . .
C22 C21 C20 123.1(6) . .
F6 C22 C21 119.2(6) . .
F6 C22 C23 119.6(5) . .
C21 C22 C23 121.2(6) . .
C24 C23 C22 114.9(5) . .
C24 C23 N4 121.0(7) . .
C22 C23 N4 124.0(6) . .
F7 C24 C23 117.8(5) . .
F7 C24 C25 118.4(6) . .
C23 C24 C25 123.8(6) . .
F8 C25 C20 120.9(5) . .
F8 C25 C24 117.4(5) . .
C20 C25 C24 121.7(5) . .
N4 C26 C27 112.4(6) . .
C28 C27 C26 112.8(7) . .

loop_
_geom_bond_atom_site_label_1
_geom_bond_atom_site_label_2
_geom_bond_distance
_geom_bond_site_symmetry_2
Zn N2 2.058(4) 3_656
Zn N2 2.058(4) .
Zn N1 2.062(4) .
Zn N1 2.062(4) 3_656
Zn N3 2.473(5) 2_656
Zn N3 2.473(5) 4
F1 C12 1.346(6) .
F2 C13 1.361(6) .
F3 C15 1.342(6) .
F4 C16 1.361(6) .
F5 C21 1.347(7) .
F6 C22 1.334(7) .
F7 C24 1.369(7) .
F8 C25 1.346(6) .
N1 C4 1.366(6) .
N1 C1 1.369(6) .
N2 C6 1.369(6) .
N2 C9 1.378(6) .
N3 C14 1.412(7) .
N3 C17 1.444(8) .
N3 Zn 2.473(4) 2_646
N4 C26 1.370(10) .
N4 C23 1.395(8) .
C1 C10 1.408(7) 3_656
C1 C2 1.441(7) .
C2 C3 1.339(8) .
C3 C4 1.454(7) .
C4 C5 1.403(7) .
C5 C6 1.416(7) .
C5 C11 1.500(6) .
C6 C7 1.445(7) .
C7 C8 1.349(7) .
C8 C9 1.434(7) .
C9 C10 1.410(7) .
C10 C1 1.408(7) 3_656
C10 C20 1.501(6) .
C11 C16 1.378(7) .
C11 C12 1.379(7) .
C12 C13 1.378(7) .
C13 C14 1.388(8) .
C14 C15 1.388(8) .
C15 C16 1.377(7) .
C17 C18 1.512(9) .
C18 C19 1.458(11) .
C20 C25 1.364(8) .
C20 C21 1.388(7) .
C21 C22 1.378(8) .
C22 C23 1.391(9) .
C23 C24 1.372(9) .
C24 C25 1.375(8) .
C26 C27 1.572(11) .
C27 C28 1.458(11) .
